data_2201570
loop_
_publ_author_name
'Yun Li'
'Anwar Usman'
'Ibrahim Abdul Razak'
'Hoong-Kun Fun'
'Suchada Chantrapromma'
'Yan Zhang'
'Jian-Hua Xu'

_publ_section_title
;
 6,6-Dimethyl-2-phenyl-4,5,6,7-tetrahydrobenzofuran-4-one
;
_journal_issue 9
_journal_name_full 'Acta Crystallographica Section E'
_journal_page_first o992
_journal_page_last o993
_journal_paper_doi 10.1107/S1600536802014058
_journal_volume 58
_journal_year 2002
_chemical_formula_iupac 'C16 H16 O2'
_chemical_formula_moiety 'C16 H16 O2'
_chemical_formula_sum 'C16 H16 O2'
_chemical_formula_weight 240.29
_chemical_name_systematic
;
6,6-Dimethyl-2-phenyl-4,5,6,7-tetrahydrobenzofuran-4-one
;
_space_group_IT_number 14
_symmetry_cell_setting monoclinic
_symmetry_space_group_name_Hall '-P 2ybc'
_symmetry_space_group_name_H-M 'P 1 21/c 1'
_atom_sites_solution_hydrogens geom
_atom_sites_solution_primary direct
_atom_sites_solution_secondary difmap
_audit_creation_method SHELXL-97
_cell_angle_alpha 90.00
_cell_angle_beta 95.5210(10)
_cell_angle_gamma 90.00
_cell_formula_units_Z 4
_cell_length_a 5.9261(3)
_cell_length_b 11.1029(6)
_cell_length_c 19.6978(11)
_cell_measurement_reflns_used 5717
_cell_measurement_temperature 213(2)
_cell_measurement_theta_max 28.29
_cell_measurement_theta_min 2.77
_cell_volume 1290.04(12)
_computing_cell_refinement 'SAINT (Siemens, 1996)'
_computing_data_collection 'SMART (Siemens, 1996)'
_computing_data_reduction 'SAINT and SADABS (Sheldrick, 1996)'
_computing_molecular_graphics SHELXTL
_computing_publication_material 'SHELXTL, PARST (Nardelli, 1995) and PLATON (Spek, 1990)'
_computing_structure_refinement SHELXTL
_computing_structure_solution 'SHELXTL (Sheldrick, 1997)'
_diffrn_ambient_temperature 213(2)
_diffrn_detector_area_resol_mean 8.33
_diffrn_measured_fraction_theta_full 0.975
_diffrn_measured_fraction_theta_max 0.975
_diffrn_measurement_device_type 'Siemens SMART CCD area-detector'
_diffrn_measurement_method \w
_diffrn_radiation_monochromator graphite
_diffrn_radiation_source 'fine-focus sealed tube'
_diffrn_radiation_type MoK\a
_diffrn_radiation_wavelength 0.71073
_diffrn_reflns_av_R_equivalents 0.0932
_diffrn_reflns_av_sigmaI/netI 0.1093
_diffrn_reflns_limit_h_max 7
_diffrn_reflns_limit_h_min -7
_diffrn_reflns_limit_k_max 14
_diffrn_reflns_limit_k_min -14
_diffrn_reflns_limit_l_max 26
_diffrn_reflns_limit_l_min -18
_diffrn_reflns_number 7600
_diffrn_reflns_theta_full 28.30
_diffrn_reflns_theta_max 28.30
_diffrn_reflns_theta_min 2.77
_diffrn_standards_decay_% negligible
_diffrn_standards_interval_count none
_diffrn_standards_number 0
_exptl_absorpt_coefficient_mu 0.080
_exptl_absorpt_correction_type none
_exptl_crystal_colour colorless
_exptl_crystal_density_diffrn 1.237
_exptl_crystal_density_method 'not measured'
_exptl_crystal_description block
_exptl_crystal_F_000 512
_exptl_crystal_size_max 0.44
_exptl_crystal_size_mid 0.38
_exptl_crystal_size_min 0.28
_refine_diff_density_max 0.476
_refine_diff_density_min -0.426
_refine_ls_extinction_coef 0.073(8)
_refine_ls_extinction_expression Fc^*^=kFc[1+0.001xFc^2^\l^3^/sin(2\q)]^-1/4^
_refine_ls_extinction_method SHELXTL
_refine_ls_goodness_of_fit_ref 0.944
_refine_ls_hydrogen_treatment constr
_refine_ls_matrix_type full
_refine_ls_number_parameters 166
_refine_ls_number_reflns 3123
_refine_ls_number_restraints 0
_refine_ls_restrained_S_all 0.944
_refine_ls_R_factor_all 0.0874
_refine_ls_R_factor_gt 0.0693
_refine_ls_shift/su_max <0.001
_refine_ls_shift/su_mean 0.000
_refine_ls_structure_factor_coef Fsqd
_refine_ls_weighting_details 'calc w = 1/[\s^2^(Fo^2^)+(0.0884P)^2^] where P = (Fo^2^+2Fc^2^)/3'
_refine_ls_weighting_scheme calc
_refine_ls_wR_factor_gt 0.1634
_refine_ls_wR_factor_ref 0.1722
_reflns_number_gt 2228
_reflns_number_total 3123
_reflns_threshold_expression I>2\s(I)'
_cod_data_source_file ob6165.cif
_cod_data_source_block I
_cod_depositor_comments
;
The following automatic conversions were performed:
'_symmetry_cell_setting' value 'Monoclinic' changed to 'monoclinic'
according to '/home/saulius/struct/CIF-dictionaries/cif_core.dic'
dictionary named 'cif_core.dic' version 2.4.1 from 2010-06-29.

Automatic conversion script
Id: cif_fix_enum 1527 2010-12-29 10:47:43Z saulius 

The following automatic conversions were performed:

'_symmetry_cell_setting' value 'Monoclinic' changed to 'monoclinic'
according to /home/saulius/struct/CIF-dictionaries/cif_core.dic
dictionary named 'cif_core.dic' version 2.4.1 from 2010-06-29.

Automatic conversion script
Id: cif_fix_values 1715 2011-07-08 13:25:40Z adriana 
;
_cod_original_cell_volume 1290.00(10)
_cod_original_sg_symbol_H-M 'P 21/c'
_cod_database_code 2201570
_cod_database_fobs_code 2201570

loop_
_symmetry_equiv_pos_as_xyz
'x, y, z'
'-x, y+1/2, -z+1/2'
'-x, -y, -z'
'x, -y-1/2, z-1/2'

loop_
_atom_site_label
_atom_site_fract_x
_atom_site_fract_y
_atom_site_fract_z
_atom_site_U_iso_or_equiv
_atom_site_adp_type
_atom_site_calc_flag
_atom_site_refinement_flags
_atom_site_occupancy
_atom_site_disorder_assembly
_atom_site_disorder_group
_atom_site_type_symbol
O1 0.15951(18) 0.92435(10) 0.12959(5) 0.0260(3) Uani d . 1 . . O
O2 -0.2391(2) 1.25676(10) 0.18815(6) 0.0389(3) Uani d . 1 . . O
C1 0.1602(3) 1.02093(14) 0.17239(7) 0.0246(4) Uani d . 1 . . C
C2 0.3476(3) 1.04185(16) 0.22640(8) 0.0298(4) Uani d . 1 . . C
H2A 0.4746 1.0791 0.2069 0.036 Uiso calc R 1 . . H
H2B 0.3981 0.9657 0.2467 0.036 Uiso calc R 1 . . H
C3 0.2631(3) 1.12510(14) 0.28160(8) 0.0271(4) Uani d . 1 . . C
C4 0.1331(3) 1.23240(14) 0.24656(8) 0.0309(4) Uani d . 1 . . C
H4A 0.0781 1.2833 0.2815 0.037 Uiso calc R 1 . . H
H4B 0.2380 1.2798 0.2227 0.037 Uiso calc R 1 . . H
C5 -0.0654(3) 1.19711(14) 0.19654(8) 0.0275(4) Uani d . 1 . . C
C6 -0.0296(3) 1.08724(14) 0.15819(8) 0.0253(4) Uani d . 1 . . C
C7 -0.1630(3) 1.02746(14) 0.10399(8) 0.0280(4) Uani d . 1 . . C
H7 -0.3046 1.0510 0.0839 0.034 Uiso calc R 1 . . H
C8 -0.0428(3) 0.93004(14) 0.08766(7) 0.0240(4) Uani d . 1 . . C
C9 -0.0831(3) 0.83434(13) 0.03713(7) 0.0246(4) Uani d . 1 . . C
C10 -0.2926(3) 0.82647(16) -0.00152(9) 0.0344(4) Uani d . 1 . . C
H10 -0.4051 0.8823 0.0054 0.041 Uiso calc R 1 . . H
C11 -0.3357(3) 0.73705(17) -0.04995(9) 0.0403(5) Uani d . 1 . . C
H11 -0.4754 0.7337 -0.0758 0.048 Uiso calc R 1 . . H
C12 -0.1704(3) 0.65270(16) -0.05990(9) 0.0381(5) Uani d . 1 . . C
H12 -0.1992 0.5919 -0.0920 0.046 Uiso calc R 1 . . H
C13 0.0375(3) 0.65922(15) -0.02193(9) 0.0358(4) Uani d . 1 . . C
H13 0.1490 0.6027 -0.0287 0.043 Uiso calc R 1 . . H
C14 0.0817(3) 0.74926(14) 0.02626(8) 0.0295(4) Uani d . 1 . . C
H14 0.2225 0.7528 0.0515 0.035 Uiso calc R 1 . . H
C15 0.1062(3) 1.05533(16) 0.32505(9) 0.0364(4) Uani d . 1 . . C
H15A -0.0216 1.0253 0.2964 0.055 Uiso calc R 1 . . H
H15B 0.0543 1.1079 0.3590 0.055 Uiso calc R 1 . . H
H15C 0.1877 0.9891 0.3470 0.055 Uiso calc R 1 . . H
C16 0.4655(3) 1.17231(19) 0.32773(10) 0.0423(5) Uani d . 1 . . C
H16A 0.4127 1.2233 0.3622 0.063 Uiso calc R 1 . . H
H16B 0.5629 1.2176 0.3010 0.063 Uiso calc R 1 . . H
H16C 0.5481 1.1057 0.3489 0.063 Uiso calc R 1 . . H

loop_
_atom_site_aniso_label
_atom_site_aniso_U_11
_atom_site_aniso_U_22
_atom_site_aniso_U_33
_atom_site_aniso_U_12
_atom_site_aniso_U_13
_atom_site_aniso_U_23
O1 0.0267(6) 0.0289(6) 0.0222(6) 0.0030(5) 0.0005(4) -0.0047(4)
O2 0.0422(8) 0.0299(7) 0.0437(7) 0.0095(6) -0.0004(6) -0.0038(5)
C1 0.0266(8) 0.0248(8) 0.0228(7) -0.0027(6) 0.0048(6) -0.0045(6)
C2 0.0243(8) 0.0365(9) 0.0285(8) -0.0007(7) 0.0016(6) -0.0096(6)
C3 0.0253(8) 0.0302(8) 0.0257(8) -0.0009(7) 0.0019(6) -0.0061(6)
C4 0.0364(10) 0.0248(8) 0.0312(8) -0.0026(7) 0.0023(7) -0.0060(6)
C5 0.0345(9) 0.0207(7) 0.0275(8) 0.0003(7) 0.0041(6) -0.0002(6)
C6 0.0274(8) 0.0236(8) 0.0245(8) 0.0006(6) 0.0008(6) -0.0001(6)
C7 0.0285(8) 0.0284(8) 0.0259(8) 0.0041(7) -0.0029(6) 0.0003(6)
C8 0.0266(8) 0.0265(8) 0.0187(7) -0.0004(6) 0.0002(6) 0.0013(5)
C9 0.0310(9) 0.0251(8) 0.0178(7) -0.0010(6) 0.0024(6) 0.0016(5)
C10 0.0359(10) 0.0361(9) 0.0301(9) 0.0038(8) -0.0027(7) -0.0067(7)
C11 0.0412(11) 0.0460(11) 0.0319(9) -0.0038(9) -0.0059(8) -0.0090(8)
C12 0.0506(12) 0.0351(10) 0.0284(9) -0.0053(8) 0.0023(8) -0.0095(7)
C13 0.0451(11) 0.0321(9) 0.0307(9) 0.0059(8) 0.0065(7) -0.0043(7)
C14 0.0338(9) 0.0302(9) 0.0243(8) 0.0026(7) 0.0014(6) 0.0001(6)
C15 0.0458(11) 0.0367(9) 0.0278(8) 0.0010(8) 0.0094(8) 0.0012(7)
C16 0.0368(10) 0.0501(11) 0.0384(10) -0.0004(9) -0.0041(8) -0.0187(8)

loop_
_atom_type_symbol
_atom_type_description
_atom_type_scat_dispersion_real
_atom_type_scat_dispersion_imag
_atom_type_scat_source
C C 0.0033 0.0016 'International Tables Vol C Tables 4.2.6.8 and 6.1.1.4'
H H 0.0000 0.0000 'International Tables Vol C Tables 4.2.6.8 and 6.1.1.4'
O O 0.0106 0.0060 'International Tables Vol C Tables 4.2.6.8 and 6.1.1.4'

loop_
_geom_angle_atom_site_label_1
_geom_angle_atom_site_label_2
_geom_angle_atom_site_label_3
_geom_angle
_geom_angle_publ_flag
C1 O1 C8 106.41(12) ?
C6 C1 O1 110.35(14) ?
C6 C1 C2 127.97(14) ?
O1 C1 C2 121.67(14) ?
C1 C2 C3 109.15(13) ?
C1 C2 H2A 109.9 ?
C3 C2 H2A 109.8 ?
C1 C2 H2B 109.8 ?
C3 C2 H2B 109.8 ?
H2A C2 H2B 108.3 ?
C16 C3 C15 108.99(14) yes
C16 C3 C4 109.32(14) yes
C15 C3 C4 109.61(13) yes
C16 C3 C2 109.58(13) yes
C15 C3 C2 110.19(14) yes
C4 C3 C2 109.14(13) yes
C5 C4 C3 114.51(13) ?
C5 C4 H4A 108.6 ?
C3 C4 H4A 108.6 ?
C5 C4 H4B 108.6 ?
C3 C4 H4B 108.6 ?
H4A C4 H4B 107.6 ?
O2 C5 C6 123.04(15) ?
O2 C5 C4 122.70(14) ?
C6 C5 C4 114.25(14) ?
C1 C6 C7 106.93(13) ?
C1 C6 C5 120.50(14) ?
C7 C6 C5 132.57(15) ?
C8 C7 C6 106.46(14) ?
C8 C7 H7 126.8 ?
C6 C7 H7 126.8 ?
C7 C8 O1 109.82(13) ?
C7 C8 C9 133.62(15) ?
O1 C8 C9 116.56(13) ?
C14 C9 C10 118.35(15) ?
C14 C9 C8 121.89(15) ?
C10 C9 C8 119.76(15) ?
C11 C10 C9 121.11(17) ?
C11 C10 H10 119.4 ?
C9 C10 H10 119.4 ?
C12 C11 C10 119.84(17) ?
C12 C11 H11 120.1 ?
C10 C11 H11 120.1 ?
C13 C12 C11 119.68(16) ?
C13 C12 H12 120.2 ?
C11 C12 H12 120.2 ?
C12 C13 C14 120.58(17) ?
C12 C13 H13 119.7 ?
C14 C13 H13 119.7 ?
C13 C14 C9 120.43(16) ?
C13 C14 H14 119.8 ?
C9 C14 H14 119.8 ?
C3 C15 H15A 109.5 ?
C3 C15 H15B 109.5 ?
H15A C15 H15B 109.5 ?
C3 C15 H15C 109.5 ?
H15A C15 H15C 109.5 ?
H15B C15 H15C 109.5 ?
C3 C16 H16A 109.5 ?
C3 C16 H16B 109.5 ?
H16A C16 H16B 109.5 ?
C3 C16 H16C 109.5 ?
H16A C16 H16C 109.5 ?
H16B C16 H16C 109.5 ?

loop_
_geom_bond_atom_site_label_1
_geom_bond_atom_site_label_2
_geom_bond_site_symmetry_2
_geom_bond_distance
_geom_bond_publ_flag
O1 C1 . 1.3638(17) ?
O1 C8 . 1.3905(18) ?
O2 C5 . 1.222(2) ?
C1 C6 . 1.351(2) ?
C1 C2 . 1.480(2) yes
C2 C3 . 1.546(2) yes
C2 H2A . 0.9700 ?
C2 H2B . 0.9700 ?
C3 C16 . 1.526(2) ?
C3 C15 . 1.533(2) ?
C3 C4 . 1.545(2) yes
C4 C5 . 1.512(2) yes
C4 H4A . 0.9700 ?
C4 H4B . 0.9700 ?
C5 C6 . 1.461(2) yes
C6 C7 . 1.429(2) ?
C7 C8 . 1.351(2) ?
C7 H7 . 0.9300 ?
C8 C9 . 1.460(2) ?
C9 C14 . 1.390(2) ?
C9 C10 . 1.395(2) ?
C10 C11 . 1.384(2) ?
C10 H10 . 0.9300 ?
C11 C12 . 1.383(3) ?
C11 H11 . 0.9300 ?
C12 C13 . 1.380(3) ?
C12 H12 . 0.9300 ?
C13 C14 . 1.386(2) ?
C13 H13 . 0.9300 ?
C14 H14 . 0.9300 ?
C15 H15A . 0.9600 ?
C15 H15B . 0.9600 ?
C15 H15C . 0.9600 ?
C16 H16A . 0.9600 ?
C16 H16B . 0.9600 ?
C16 H16C . 0.9600 ?

loop_
_geom_torsion_atom_site_label_1
_geom_torsion_atom_site_label_2
_geom_torsion_atom_site_label_3
_geom_torsion_atom_site_label_4
_geom_torsion
C8 O1 C1 C6 -1.14(16)
C8 O1 C1 C2 177.72(14)
C6 C1 C2 C3 19.7(2)
O1 C1 C2 C3 -158.98(13)
C1 C2 C3 C16 -166.11(15)
C1 C2 C3 C15 73.98(17)
C1 C2 C3 C4 -46.43(18)
C16 C3 C4 C5 177.08(14)
C15 C3 C4 C5 -63.52(17)
C2 C3 C4 C5 57.23(18)
C3 C4 C5 O2 145.61(16)
C3 C4 C5 C6 -35.64(19)
O1 C1 C6 C7 1.59(18)
C2 C1 C6 C7 -177.18(15)
O1 C1 C6 C5 -178.77(13)
C2 C1 C6 C5 2.5(3)
O2 C5 C6 C1 -176.04(15)
C4 C5 C6 C1 5.2(2)
O2 C5 C6 C7 3.5(3)
C4 C5 C6 C7 -175.26(16)
C1 C6 C7 C8 -1.42(18)
C5 C6 C7 C8 179.00(16)
C6 C7 C8 O1 0.75(18)
C6 C7 C8 C9 -179.45(16)
C1 O1 C8 C7 0.19(17)
C1 O1 C8 C9 -179.64(12)
C7 C8 C9 C14 173.45(17)
O1 C8 C9 C14 -6.8(2)
C7 C8 C9 C10 -6.9(3)
O1 C8 C9 C10 172.91(14)
C14 C9 C10 C11 -0.5(3)
C8 C9 C10 C11 179.79(16)
C9 C10 C11 C12 0.9(3)
C10 C11 C12 C13 -0.7(3)
C11 C12 C13 C14 0.3(3)
C12 C13 C14 C9 0.1(3)
C10 C9 C14 C13 0.0(2)
C8 C9 C14 C13 179.72(15)

loop_
_cod_related_entry_id
_cod_related_entry_database
_cod_related_entry_code
1 ChemSpider 9428491
